data_7010889
loop_
_publ_author_name
'Wong, Wai-Kwok'
'Hou, Anxin'
'Guo, Jianping'
'He, Hongshan'
'Zhang, Lilu'
'Wong, Wai-Yeung'
'Li, King-Fai'
'Cheah, Kok-Wai'
'Xue, F.'
'Mak, Thomas C. W.'

_publ_section_title
;
 Synthesis, structure and near-infrared luminescence of neutral
 3d\^a&#x20AC;&#x201C;4f bi-metallic monoporphyrinate complexes
;
_journal_issue 20
_journal_name_full 'Journal of the Chemical Society, Dalton Transactions'
_journal_page_first 3092
_journal_paper_doi 10.1039/b104993n
_journal_year 2001
_chemical_formula_sum 'C67.25 H75.5 Co N4 O13.75 P3 Yb'
_chemical_formula_weight 1484.70
_chemical_name_systematic
; 
? 
;
_space_group_IT_number 2
_symmetry_cell_setting triclinic
_symmetry_space_group_name_Hall '-P 1'
_symmetry_space_group_name_H-M 'P -1'
_atom_sites_solution_hydrogens geom
_atom_sites_solution_primary direct
_atom_sites_solution_secondary difmap
_audit_creation_method SHELXL-97
_cell_angle_alpha 79.35(3)
_cell_angle_beta 86.77(3)
_cell_angle_gamma 74.81(3)
_cell_formula_units_Z 2
_cell_length_a 12.827(3)
_cell_length_b 14.337(3)
_cell_length_c 22.294(5)
_cell_measurement_reflns_used 151
_cell_measurement_temperature 294(2)
_cell_measurement_theta_max 26
_cell_measurement_theta_min 2
_cell_volume 3888.4(16)
_computing_cell_refinement 'BioteX 1.0 (MSC, 1995)'
_computing_data_collection 'BioteX 1.0 (MSC, 1995)'
_computing_data_reduction 'BioteX 1.0 (MSC, 1995)'
_computing_molecular_graphics 'XP in SHELXTL-PC (Bruker, 1998)'
_computing_structure_refinement 'SHELXL-97 (Sheldrick, 1997)'
_computing_structure_solution 'SHELXS-97 (Sheldrick, 1990)'
_diffrn_ambient_temperature 294(2)
_diffrn_measured_fraction_theta_full 0.851
_diffrn_measured_fraction_theta_max 0.851
_diffrn_measurement_device_type 'Rigaku RAXIS IIc'
_diffrn_measurement_method
;
Data was collected to 0.82\%A and 85% completeness by taking
47 oscillation frames in the range of 0 - 180\%, \D\f = 5\%
or 2.5\%, 8 min. per frame.  Crystal to detector distance is
78.069 mm, background level -100.
;
_diffrn_radiation_monochromator graphite
_diffrn_radiation_source
;
Rigaku RU-200 rotating-anode generator powered at 50kV / 90mA
;
_diffrn_radiation_type MoK\a
_diffrn_radiation_wavelength 0.71073
_diffrn_reflns_av_R_equivalents 0.0000
_diffrn_reflns_av_sigmaI/netI 0.0686
_diffrn_reflns_limit_h_max 14
_diffrn_reflns_limit_h_min -14
_diffrn_reflns_limit_k_max 0
_diffrn_reflns_limit_k_min -17
_diffrn_reflns_limit_l_max 26
_diffrn_reflns_limit_l_min -27
_diffrn_reflns_number 12368
_diffrn_reflns_theta_full 25.53
_diffrn_reflns_theta_max 25.53
_diffrn_reflns_theta_min 1.92
_exptl_absorpt_coefficient_mu 1.527
_exptl_absorpt_correction_T_max 1.106
_exptl_absorpt_correction_T_min 0.852
_exptl_absorpt_correction_type empirical
_exptl_absorpt_process_details 'ABSCOR (Higashi, 1995)'
_exptl_crystal_colour 'Dark red'
_exptl_crystal_density_diffrn 1.268
_exptl_crystal_density_method 'not measured'
_exptl_crystal_description plate
_exptl_crystal_F_000 1518
_exptl_crystal_size_max 0.40
_exptl_crystal_size_mid 0.38
_exptl_crystal_size_min 0.08
_refine_diff_density_max 0.987
_refine_diff_density_min -0.913
_refine_diff_density_rms 0.106
_refine_ls_extinction_coef 0.0110(6)
_refine_ls_extinction_expression Fc^*^=kFc[1+0.001xFc^2^\l^3^/sin(2\q)]^-1/4^
_refine_ls_extinction_method SHELXL
_refine_ls_goodness_of_fit_ref 1.053
_refine_ls_hydrogen_treatment mixed
_refine_ls_matrix_type full
_refine_ls_number_parameters 911
_refine_ls_number_reflns 12368
_refine_ls_number_restraints 676
_refine_ls_restrained_S_all 1.040
_refine_ls_R_factor_all 0.0608
_refine_ls_R_factor_gt 0.0567
_refine_ls_shift/su_max 0.001
_refine_ls_shift/su_mean 0.000
_refine_ls_structure_factor_coef Fsqd
_refine_ls_weighting_details 'calc w=1/[\s^2^(Fo^2^)+(0.1112P)^2^+0.4915P] where P=(Fo^2^+2Fc^2^)/3'
_refine_ls_weighting_scheme calc
_refine_ls_wR_factor_gt 0.1639
_refine_ls_wR_factor_ref 0.1690
_reflns_number_gt 11575
_reflns_number_total 12368
_reflns_threshold_expression >2sigma(I)
_cod_data_source_file b104993n.txt
_cod_data_source_block XF153
_cod_depositor_comments
;
The following automatic conversions were performed:
'_atom_site_symetry_multiplicity' tag replaced with
'_atom_site_symmetry_multiplicity'.

Automatic conversion script
Id: cif_correct_tags 1440 2010-10-19 06:21:57Z saulius 

The following automatic conversions were performed:
'_symmetry_cell_setting' value 'Triclinic' changed to 'triclinic'
according to '/home/saulius/struct/CIF-dictionaries/cif_core.dic'
dictionary named 'cif_core.dic' version 2.4.1 from
2010-06-29.

'_exptl_absorpt_correction_type' value 'Empirical' changed to
'empirical' according to
'/home/saulius/struct/CIF-dictionaries/cif_core.dic' dictionary named
'cif_core.dic' version 2.4.1 from 2010-06-29.

Automatic conversion script
Id: cif_fix_enum 1527 2010-12-29 10:47:43Z saulius 
;
_cod_original_cell_volume 3888.4(14)
_cod_original_sg_symbol_H-M P-1
_cod_original_formula_sum 'C67.25 H75.50 Co N4 O13.75 P3 Yb'
_cod_database_code 7010889

loop_
_symmetry_equiv_pos_as_xyz
'x, y, z'
'-x, -y, -z'

loop_
_atom_site_label
_atom_site_type_symbol
_atom_site_fract_x
_atom_site_fract_y
_atom_site_fract_z
_atom_site_U_iso_or_equiv
_atom_site_adp_type
_atom_site_occupancy
_atom_site_symmetry_multiplicity
_atom_site_calc_flag
_atom_site_refinement_flags
_atom_site_disorder_assembly
_atom_site_disorder_group
Yb1 Yb 0.618850(13) 0.222442(12) 0.295409(7) 0.06641(6) Uani 1 1 d . . .
N1 N 0.5119(3) 0.2085(3) 0.38474(16) 0.0719(9) Uani 1 1 d DU A .
N2 N 0.4418(3) 0.2571(3) 0.25925(16) 0.0734(9) Uani 1 1 d DU A .
N3 N 0.6341(3) 0.1128(3) 0.22747(17) 0.0764(10) Uani 1 1 d DU A .
N4 N 0.7057(3) 0.0683(3) 0.35183(16) 0.0763(9) Uani 1 1 d DU A .
C1 C 0.5581(4) 0.1710(3) 0.44248(19) 0.0740(11) Uani 1 1 d DU . .
C2 C 0.4873(4) 0.2209(4) 0.4864(2) 0.0872(14) Uani 1 1 d DU . .
H2 H 0.4984 0.2103 0.5283 0.105 Uiso 1 1 calc R . .
C3 C 0.4036(4) 0.2847(4) 0.4562(2) 0.0891(14) Uani 1 1 d DU . .
H3 H 0.3470 0.3274 0.4730 0.107 Uiso 1 1 calc R A .
C4 C 0.4169(4) 0.2755(3) 0.3928(2) 0.0765(11) Uani 1 1 d DU A .
C5 C 0.3419(4) 0.3255(3) 0.3467(2) 0.0775(11) Uani 1 1 d DU . .
C6 C 0.3525(3) 0.3127(3) 0.2851(2) 0.0758(11) Uani 1 1 d DU A .
C7 C 0.2688(4) 0.3513(4) 0.2400(2) 0.0830(13) Uani 1 1 d DU . .
H7 H 0.2008 0.3921 0.2457 0.100 Uiso 1 1 calc R A .
C8 C 0.3054(4) 0.3186(4) 0.1888(2) 0.0848(13) Uani 1 1 d DU . .
H8 H 0.2681 0.3321 0.1523 0.102 Uiso 1 1 calc R . .
C9 C 0.4143(4) 0.2581(3) 0.2005(2) 0.0765(11) Uani 1 1 d DU . .
C10 C 0.4825(4) 0.2069(3) 0.1582(2) 0.0782(11) Uani 1 1 d DU . .
C11 C 0.5833(4) 0.1409(3) 0.1710(2) 0.0800(12) Uani 1 1 d DU . .
C12 C 0.6512(5) 0.0901(4) 0.1268(2) 0.0905(14) Uani 1 1 d DU . .
H12 H 0.6364 0.0969 0.0856 0.109 Uiso 1 1 calc R . .
C13 C 0.7402(5) 0.0308(4) 0.1566(2) 0.0904(14) Uani 1 1 d DU . .
H13 H 0.7980 -0.0105 0.1396 0.109 Uiso 1 1 calc R A .
C14 C 0.7289(4) 0.0434(3) 0.2192(2) 0.0805(12) Uani 1 1 d DU A .
C15 C 0.8018(4) -0.0084(3) 0.2663(2) 0.0806(12) Uani 1 1 d DU . .
C16 C 0.7880(4) 0.0010(3) 0.3282(2) 0.0800(12) Uani 1 1 d DU A .
C17 C 0.8545(4) -0.0641(4) 0.3772(2) 0.0928(15) Uani 1 1 d DU . .
H17 H 0.9152 -0.1150 0.3733 0.111 Uiso 1 1 calc R A .
C18 C 0.8104(5) -0.0358(4) 0.4302(2) 0.0939(15) Uani 1 1 d DU . .
H18 H 0.8355 -0.0646 0.4693 0.113 Uiso 1 1 calc R . .
C19 C 0.7179(4) 0.0466(3) 0.4149(2) 0.0784(12) Uani 1 1 d DU . .
C20 C 0.6492(4) 0.0974(3) 0.4567(2) 0.0749(11) Uani 1 1 d DU . .
C21 C 0.2418(3) 0.3931(3) 0.36447(18) 0.0788(12) Uani 1 1 d DU . .
C22 C 0.2167(4) 0.4936(4) 0.3426(2) 0.0922(15) Uani 1 1 d DU . .
H22 H 0.2637 0.5192 0.3151 0.111 Uiso 1 1 calc R A .
C23 C 0.1235(4) 0.5567(4) 0.3605(2) 0.0950(15) Uani 1 1 d DU . .
H23 H 0.1088 0.6238 0.3455 0.114 Uiso 1 1 calc R . .
C24 C 0.0530(4) 0.5198(4) 0.4005(2) 0.0922(14) Uani 1 1 d DU . .
C25 C 0.0745(4) 0.4212(4) 0.4222(3) 0.1034(17) Uani 1 1 d DU . .
H25 H 0.0265 0.3964 0.4493 0.124 Uiso 1 1 calc R . .
C26 C 0.1654(4) 0.3591(4) 0.4045(2) 0.0916(15) Uani 1 1 d DU . .
H26 H 0.1777 0.2921 0.4192 0.110 Uiso 1 1 calc R A .
O1 O -0.0413(4) 0.5758(3) 0.4213(2) 0.1238(16) Uani 1 1 d DU . .
C27 C -0.0665(7) 0.6780(5) 0.4031(4) 0.143(3) Uani 1 1 d DU . .
H27A H -0.1336 0.7070 0.4218 0.215 Uiso 1 1 calc R A .
H27B H -0.0732 0.6942 0.3595 0.215 Uiso 1 1 calc R . .
H27C H -0.0101 0.7028 0.4157 0.215 Uiso 1 1 calc R . .
C28 C 0.4354(3) 0.2196(3) 0.09596(19) 0.0841(13) Uani 1 1 d DU . .
C29 C 0.4211(5) 0.3068(4) 0.0547(2) 0.0991(15) Uani 1 1 d DU . .
H29 H 0.4406 0.3592 0.0659 0.119 Uiso 1 1 calc R . .
C30 C 0.3791(5) 0.3179(4) -0.0021(2) 0.1139(18) Uani 1 1 d DU . .
H30 H 0.3737 0.3761 -0.0296 0.137 Uiso 1 1 calc R A .
C31 C 0.3450(6) 0.2434(4) -0.0183(2) 0.124(2) Uani 1 1 d DU . .
C32 C 0.3613(6) 0.1549(4) 0.0202(3) 0.138(2) Uani 1 1 d DU . .
H32 H 0.3421 0.1027 0.0086 0.166 Uiso 1 1 calc R A .
C33 C 0.4073(5) 0.1441(4) 0.0772(2) 0.1228(19) Uani 1 1 d DU . .
H33 H 0.4190 0.0836 0.1032 0.147 Uiso 1 1 calc R . .
O2 O 0.3022(5) 0.2610(4) -0.0756(2) 0.1646(18) Uani 1 1 d DU . .
C34 C 0.2741(10) 0.1829(7) -0.0959(4) 0.259(4) Uani 1 1 d DU . .
H34A H 0.2462 0.2047 -0.1366 0.388 Uiso 1 1 calc R . .
H34B H 0.2200 0.1621 -0.0692 0.388 Uiso 1 1 calc R . .
H34C H 0.3370 0.1289 -0.0957 0.388 Uiso 1 1 calc R . .
C35 C 0.8970(4) -0.0869(3) 0.25112(19) 0.0812(12) Uani 1 1 d DU . .
C36 C 0.8832(4) -0.1683(3) 0.2299(2) 0.0818(12) Uani 1 1 d DU . .
H36 H 0.8136 -0.1736 0.2248 0.098 Uiso 1 1 calc R A .
C37 C 0.9707(4) -0.2414(3) 0.2162(2) 0.0851(13) Uani 1 1 d DU . .
H37 H 0.9594 -0.2959 0.2031 0.102 Uiso 1 1 calc R . .
C38 C 1.0747(4) -0.2337(3) 0.2220(2) 0.0896(14) Uani 1 1 d DU . .
C39 C 1.0913(4) -0.1563(4) 0.2444(3) 0.0991(16) Uani 1 1 d DU . .
H39 H 1.1613 -0.1526 0.2502 0.119 Uiso 1 1 calc R . .
C40 C 1.0033(4) -0.0829(4) 0.2585(3) 0.0956(15) Uani 1 1 d DU . .
H40 H 1.0154 -0.0300 0.2731 0.115 Uiso 1 1 calc R A .
O3 O 1.1661(3) -0.3017(3) 0.2083(2) 0.1149(14) Uani 1 1 d DU . .
C41 C 1.1494(6) -0.3811(5) 0.1817(4) 0.137(3) Uani 1 1 d DU . .
H41A H 1.2180 -0.4239 0.1739 0.205 Uiso 1 1 calc R A .
H41B H 1.1110 -0.3548 0.1440 0.205 Uiso 1 1 calc R . .
H41C H 1.1081 -0.4173 0.2094 0.205 Uiso 1 1 calc R . .
C42 C 0.6812(3) 0.0649(3) 0.52262(18) 0.0764(11) Uani 1 1 d DU . .
C43 C 0.6573(4) -0.0173(3) 0.5571(2) 0.0886(13) Uani 1 1 d DU . .
H43 H 0.6210 -0.0529 0.5390 0.106 Uiso 1 1 calc R . .
C44 C 0.6860(4) -0.0486(4) 0.6183(2) 0.0899(13) Uani 1 1 d DU . .
H44 H 0.6696 -0.1046 0.6405 0.108 Uiso 1 1 calc R A .
C45 C 0.7393(4) 0.0050(3) 0.64585(19) 0.0793(12) Uani 1 1 d DU . .
C46 C 0.7637(4) 0.0863(4) 0.6117(2) 0.1002(15) Uani 1 1 d DU . .
H46 H 0.7994 0.1225 0.6297 0.120 Uiso 1 1 calc R A .
C47 C 0.7363(4) 0.1155(4) 0.5507(2) 0.0948(14) Uani 1 1 d DU . .
H47 H 0.7552 0.1702 0.5283 0.114 Uiso 1 1 calc R . .
O4 O 0.7718(3) -0.0184(3) 0.70541(15) 0.1084(12) Uani 1 1 d DU . .
C48 C 0.7476(6) -0.1053(5) 0.7411(3) 0.143(3) Uani 1 1 d DU . .
H48A H 0.7747 -0.1155 0.7817 0.214 Uiso 1 1 calc R . .
H48B H 0.7811 -0.1612 0.7225 0.214 Uiso 1 1 calc R . .
H48C H 0.6708 -0.0969 0.7428 0.214 Uiso 1 1 calc R . .
Co1 Co 0.79561(5) 0.44020(5) 0.25108(3) 0.07484(16) Uani 1 1 d . . .
C49 C 0.8482(5) 0.5466(5) 0.2829(3) 0.129(2) Uani 1 1 d D A .
H49 H 0.8336 0.5622 0.3216 0.154 Uiso 1 1 calc R . .
C50 C 0.9361(5) 0.4782(5) 0.2666(3) 0.116(2) Uani 1 1 d D A .
H50 H 0.9909 0.4389 0.2926 0.139 Uiso 1 1 calc R . .
C51 C 0.9301(5) 0.4772(5) 0.2067(3) 0.1110(19) Uani 1 1 d D A .
H51 H 0.9804 0.4373 0.1845 0.133 Uiso 1 1 calc R . .
C52 C 0.8361(6) 0.5459(5) 0.1832(3) 0.127(2) Uani 1 1 d D A .
H52 H 0.8127 0.5603 0.1430 0.153 Uiso 1 1 calc R . .
C53 C 0.7846(5) 0.5885(4) 0.2318(4) 0.130(3) Uani 1 1 d D A .
H53 H 0.7195 0.6364 0.2303 0.156 Uiso 1 1 calc R . .
P1 P 0.67875(13) 0.41896(12) 0.19128(7) 0.0819(4) Uani 0.80 1 d PU A 1
P2 P 0.68787(14) 0.42824(12) 0.32893(8) 0.0837(4) Uani 0.80 1 d PU A 1
P3 P 0.86814(13) 0.28306(12) 0.27015(8) 0.0826(4) Uani 0.80 1 d PU A 1
O5 O 0.6125(4) 0.3479(3) 0.2147(2) 0.0902(12) Uani 0.80 1 d PU A 1
O6 O 0.6387(4) 0.3413(3) 0.34368(19) 0.0903(12) Uani 0.80 1 d PU A 1
O7 O 0.7959(3) 0.2143(3) 0.2741(2) 0.0892(12) Uani 0.80 1 d PU A 1
P1' P 0.6185(5) 0.4704(4) 0.2601(4) 0.0857(18) Uani 0.20 1 d P A 2
P2' P 0.8036(6) 0.3277(5) 0.1995(4) 0.0890(18) Uani 0.20 1 d P A 2
P3' P 0.8089(6) 0.3358(5) 0.3371(3) 0.0881(17) Uani 0.20 1 d P A 2
O5' O 0.5725(15) 0.3836(12) 0.2651(14) 0.140(10) Uani 0.20 1 d P A 2
O6' O 0.7465(18) 0.2480(12) 0.2195(8) 0.101(6) Uani 0.20 1 d P A 2
O7' O 0.7328(14) 0.2666(11) 0.3502(8) 0.094(5) Uani 0.20 1 d P A 2
O8 O 0.7459(4) 0.3889(4) 0.13036(19) 0.1308(15) Uani 1 1 d DU A 1
C54 C 0.7027(8) 0.3500(8) 0.0881(3) 0.166(3) Uani 1 1 d DU A 1
H54A H 0.7288 0.2791 0.0977 0.200 Uiso 1 1 calc R A 1
H54B H 0.6249 0.3659 0.0940 0.200 Uiso 1 1 calc R A 1
C55 C 0.7222(12) 0.3775(11) 0.0297(4) 0.240(6) Uani 1 1 d DU A 1
H55A H 0.6857 0.3469 0.0057 0.359 Uiso 1 1 calc R A 1
H55B H 0.7986 0.3582 0.0220 0.359 Uiso 1 1 calc R A 1
H55C H 0.6966 0.4476 0.0189 0.359 Uiso 1 1 calc R A 1
O9 O 0.5978(4) 0.5215(4) 0.1663(3) 0.170(2) Uani 1 1 d DU A 1
C56 C 0.4878(7) 0.5496(7) 0.1718(5) 0.190(5) Uani 1 1 d DU A 1
H56A H 0.4594 0.4994 0.1599 0.228 Uiso 1 1 calc R A 1
H56B H 0.4705 0.5497 0.2147 0.228 Uiso 1 1 calc R A 1
C57 C 0.4349(11) 0.6352(11) 0.1410(8) 0.386(11) Uani 1 1 d DU A 1
H57A H 0.3597 0.6475 0.1520 0.580 Uiso 1 1 calc R A 1
H57B H 0.4429 0.6341 0.0980 0.580 Uiso 1 1 calc R A 1
H57C H 0.4636 0.6862 0.1505 0.580 Uiso 1 1 calc R A 1
O10 O 0.5918(4) 0.5291(3) 0.3191(3) 0.1370(17) Uani 1 1 d DU A 1
C58 C 0.4979(7) 0.5411(6) 0.3517(5) 0.166(4) Uani 1 1 d DU A 1
H58A H 0.4496 0.5123 0.3336 0.199 Uiso 1 1 calc R A 1
H58B H 0.5134 0.5047 0.3928 0.199 Uiso 1 1 calc R A 1
C59 C 0.4455(11) 0.6351(8) 0.3554(8) 0.298(8) Uani 1 1 d DU A 1
H59A H 0.3808 0.6361 0.3794 0.447 Uiso 1 1 calc R A 1
H59B H 0.4271 0.6717 0.3151 0.447 Uiso 1 1 calc R A 1
H59C H 0.4915 0.6643 0.3743 0.447 Uiso 1 1 calc R A 1
O11 O 0.7557(5) 0.4261(4) 0.3888(2) 0.1606(16) Uani 1 1 d DU A 1
C60 C 0.7478(9) 0.3771(7) 0.4459(3) 0.171(3) Uani 1 1 d DU A 1
H60A H 0.7998 0.3136 0.4494 0.205 Uiso 1 1 calc R A 1
H60B H 0.6766 0.3651 0.4505 0.205 Uiso 1 1 calc R A 1
C61 C 0.7629(10) 0.4181(10) 0.4937(4) 0.238(5) Uani 1 1 d DU A 1
H61A H 0.7530 0.3759 0.5311 0.357 Uiso 1 1 calc R A 1
H61B H 0.7116 0.4808 0.4918 0.357 Uiso 1 1 calc R A 1
H61C H 0.8348 0.4267 0.4919 0.357 Uiso 1 1 calc R A 1
O12 O 0.9589(4) 0.2532(4) 0.2202(3) 0.162(2) Uani 1 1 d DU A 1
C62 C 0.9688(7) 0.1853(7) 0.1827(4) 0.167(3) Uani 1 1 d DU A 1
H62A H 0.9953 0.1205 0.2069 0.201 Uiso 1 1 calc R A 1
H62B H 0.8973 0.1893 0.1686 0.201 Uiso 1 1 calc R A 1
C63 C 1.0347(10) 0.1936(14) 0.1328(5) 0.296(9) Uani 1 1 d DU A 1
H63A H 1.0322 0.1450 0.1088 0.444 Uiso 1 1 calc R A 1
H63B H 1.1074 0.1837 0.1458 0.444 Uiso 1 1 calc R A 1
H63C H 1.0107 0.2579 0.1086 0.444 Uiso 1 1 calc R A 1
O13 O 0.9351(4) 0.2603(3) 0.3334(2) 0.1301(16) Uani 1 1 d DU A 1
C64 C 0.9803(8) 0.1654(6) 0.3615(4) 0.163(4) Uani 1 1 d DU A 1
H64A H 0.9329 0.1255 0.3549 0.195 Uiso 1 1 calc R A 1
H64B H 1.0482 0.1417 0.3410 0.195 Uiso 1 1 calc R A 1
C65 C 0.9999(8) 0.1488(7) 0.4226(4) 0.162(3) Uani 1 1 d DU A 1
H65A H 1.0272 0.0796 0.4369 0.244 Uiso 1 1 calc R A 1
H65B H 0.9341 0.1727 0.4440 0.244 Uiso 1 1 calc R A 1
H65C H 1.0523 0.1824 0.4300 0.244 Uiso 1 1 calc R A 1
C66 C 0.5775(7) -0.1490(6) 0.2829(5) 0.125(4) Uani 0.50 1 d PDU . .
O14 O 0.6400(8) -0.2152(6) 0.2692(5) 0.181(5) Uani 0.50 1 d PDU . .
C67 C 0.5733(11) -0.1198(10) 0.3425(5) 0.151(6) Uani 0.50 1 d PDU . .
H67A H 0.6284 -0.1656 0.3681 0.227 Uiso 0.50 1 calc PR . .
H67B H 0.5038 -0.1192 0.3610 0.227 Uiso 0.50 1 calc PR . .
H67C H 0.5849 -0.0553 0.3376 0.227 Uiso 0.50 1 calc PR . .
C68 C 0.4955(12) -0.0828(13) 0.2406(8) 0.187(9) Uani 0.50 1 d PDU . .
H68A H 0.5018 -0.1058 0.2024 0.280 Uiso 0.50 1 calc PR . .
H68B H 0.5063 -0.0179 0.2339 0.280 Uiso 0.50 1 calc PR . .
H68C H 0.4249 -0.0814 0.2578 0.280 Uiso 0.50 1 calc PR . .
C69 C 0.1931(14) -0.0701(11) 0.0460(7) 0.125(8) Uani 0.25 1 d PDU . .
O15 O 0.1938(19) -0.0060(13) 0.0066(7) 0.147(7) Uani 0.25 1 d PDU . .
C70 C 0.273(2) -0.096(3) 0.0943(13) 0.213(19) Uani 0.25 1 d PDU . .
H70A H 0.3206 -0.0532 0.0860 0.319 Uiso 0.25 1 calc PR . .
H70B H 0.3141 -0.1627 0.0959 0.319 Uiso 0.25 1 calc PR . .
H70C H 0.2370 -0.0887 0.1327 0.319 Uiso 0.25 1 calc PR . .
C71 C 0.113(2) -0.127(2) 0.0521(14) 0.188(16) Uani 0.25 1 d PDU . .
H71A H 0.0666 -0.1057 0.0173 0.282 Uiso 0.25 1 calc PR . .
H71B H 0.0713 -0.1182 0.0886 0.282 Uiso 0.25 1 calc PR . .
H71C H 0.1494 -0.1955 0.0543 0.282 Uiso 0.25 1 calc PR . .

loop_
_atom_site_aniso_label
_atom_site_aniso_U_11
_atom_site_aniso_U_22
_atom_site_aniso_U_33
_atom_site_aniso_U_23
_atom_site_aniso_U_13
_atom_site_aniso_U_12
Yb1 0.07902(11) 0.06281(10) 0.05864(10) -0.00871(8) -0.01399(8) -0.01895(8)
N1 0.0818(19) 0.0726(19) 0.0629(18) -0.0060(15) -0.0175(14) -0.0233(15)
N2 0.088(2) 0.0723(19) 0.0619(18) -0.0077(15) -0.0187(15) -0.0235(15)
N3 0.090(2) 0.073(2) 0.0660(19) -0.0155(16) -0.0166(16) -0.0157(16)
N4 0.102(2) 0.0660(19) 0.0583(17) -0.0081(15) -0.0236(16) -0.0141(16)
C1 0.092(2) 0.070(2) 0.061(2) -0.0055(18) -0.0129(18) -0.0238(17)
C2 0.101(3) 0.092(3) 0.062(2) -0.011(2) -0.011(2) -0.014(2)
C3 0.090(3) 0.102(3) 0.072(3) -0.017(2) -0.005(2) -0.017(2)
C4 0.082(2) 0.073(2) 0.072(2) -0.010(2) -0.0100(19) -0.0152(19)
C5 0.082(2) 0.079(3) 0.073(2) -0.009(2) -0.0069(18) -0.0233(19)
C6 0.076(2) 0.074(2) 0.081(2) -0.005(2) -0.0169(18) -0.0266(18)
C7 0.080(2) 0.086(3) 0.081(3) -0.006(2) -0.016(2) -0.020(2)
C8 0.097(3) 0.086(3) 0.071(2) -0.002(2) -0.023(2) -0.027(2)
C9 0.089(2) 0.075(2) 0.068(2) -0.0026(19) -0.0226(18) -0.0269(18)
C10 0.103(3) 0.072(2) 0.064(2) -0.0090(18) -0.0233(19) -0.0277(19)
C11 0.109(3) 0.075(2) 0.060(2) -0.0138(19) -0.0190(19) -0.025(2)
C12 0.126(3) 0.081(3) 0.065(2) -0.015(2) -0.020(2) -0.022(2)
C13 0.116(3) 0.071(3) 0.079(3) -0.020(2) -0.016(2) -0.007(2)
C14 0.104(3) 0.074(2) 0.065(2) -0.0193(19) -0.016(2) -0.015(2)
C15 0.091(3) 0.072(2) 0.080(2) -0.022(2) -0.016(2) -0.014(2)
C16 0.098(3) 0.068(2) 0.072(2) -0.0129(19) -0.019(2) -0.014(2)
C17 0.109(3) 0.077(3) 0.084(3) -0.015(2) -0.025(2) -0.002(2)
C18 0.121(4) 0.074(3) 0.077(3) -0.007(2) -0.029(2) -0.007(2)
C19 0.103(3) 0.061(2) 0.070(2) -0.0086(18) -0.019(2) -0.0172(19)
C20 0.094(3) 0.068(2) 0.063(2) -0.0071(18) -0.0176(18) -0.0217(18)
C21 0.086(2) 0.083(2) 0.070(3) -0.012(2) -0.0133(19) -0.023(2)
C22 0.101(3) 0.085(3) 0.089(3) -0.008(2) -0.005(2) -0.026(2)
C23 0.104(3) 0.080(3) 0.098(4) -0.014(3) -0.020(2) -0.016(2)
C24 0.092(3) 0.101(3) 0.078(3) -0.029(2) -0.011(2) -0.004(2)
C25 0.104(3) 0.103(3) 0.093(4) -0.012(3) 0.011(3) -0.016(3)
C26 0.093(3) 0.078(3) 0.098(4) -0.009(3) -0.005(2) -0.017(2)
O1 0.122(3) 0.115(3) 0.114(3) -0.025(3) 0.000(2) 0.007(2)
C27 0.168(6) 0.104(4) 0.132(6) -0.029(4) -0.021(5) 0.018(4)
C28 0.111(3) 0.085(3) 0.059(2) -0.0032(19) -0.025(2) -0.032(2)
C29 0.148(4) 0.081(3) 0.078(3) -0.005(2) -0.033(3) -0.045(3)
C30 0.172(5) 0.096(3) 0.079(3) 0.020(2) -0.046(3) -0.059(3)
C31 0.202(5) 0.107(4) 0.075(3) 0.006(2) -0.061(3) -0.062(4)
C32 0.242(6) 0.105(3) 0.090(3) 0.007(3) -0.073(4) -0.083(4)
C33 0.206(5) 0.094(3) 0.082(3) 0.015(2) -0.064(3) -0.073(3)
O2 0.278(5) 0.136(3) 0.098(3) 0.020(2) -0.098(3) -0.092(3)
C34 0.498(11) 0.166(6) 0.150(5) 0.017(5) -0.196(7) -0.141(8)
C35 0.096(3) 0.070(2) 0.076(3) -0.013(2) -0.016(2) -0.015(2)
C36 0.086(2) 0.078(2) 0.085(3) -0.016(2) -0.012(2) -0.024(2)
C37 0.099(3) 0.073(2) 0.088(3) -0.020(2) -0.003(2) -0.026(2)
C38 0.094(3) 0.075(3) 0.092(3) -0.010(2) -0.002(2) -0.012(2)
C39 0.091(3) 0.095(3) 0.115(4) -0.017(3) -0.010(3) -0.031(2)
C40 0.107(3) 0.077(3) 0.109(4) -0.020(3) -0.020(3) -0.028(2)
O3 0.093(2) 0.099(2) 0.147(4) -0.029(2) 0.006(2) -0.0114(19)
C41 0.132(5) 0.103(4) 0.173(7) -0.053(4) 0.026(5) -0.012(4)
C42 0.100(3) 0.073(2) 0.057(2) -0.0025(18) -0.0167(19) -0.028(2)
C43 0.113(3) 0.082(3) 0.077(3) -0.003(2) -0.023(2) -0.040(2)
C44 0.119(3) 0.082(3) 0.071(3) 0.004(2) -0.016(2) -0.039(2)
C45 0.091(3) 0.081(3) 0.062(2) 0.0003(19) -0.0116(19) -0.022(2)
C46 0.139(3) 0.108(3) 0.067(2) 0.006(2) -0.037(2) -0.064(3)
C47 0.132(3) 0.088(3) 0.074(3) 0.006(2) -0.028(2) -0.053(2)
O4 0.152(3) 0.113(3) 0.0649(19) 0.0093(17) -0.0327(19) -0.053(2)
C48 0.190(6) 0.147(5) 0.086(4) 0.046(4) -0.039(4) -0.071(5)
Co1 0.0808(3) 0.0737(3) 0.0732(4) -0.0092(3) -0.0092(3) -0.0261(3)
C49 0.168(4) 0.144(4) 0.119(5) -0.054(3) 0.033(4) -0.104(4)
C50 0.110(3) 0.126(4) 0.122(5) 0.018(3) -0.030(3) -0.069(3)
C51 0.121(4) 0.115(4) 0.114(4) -0.026(3) 0.026(3) -0.061(3)
C52 0.176(5) 0.141(4) 0.087(4) 0.022(3) -0.027(3) -0.104(4)
C53 0.105(4) 0.071(3) 0.214(8) -0.007(4) -0.002(5) -0.037(3)
P1 0.0890(9) 0.0820(9) 0.0738(9) 0.0042(7) -0.0198(7) -0.0290(7)
P2 0.1029(9) 0.0812(8) 0.0799(9) -0.0252(7) 0.0047(7) -0.0394(7)
P3 0.0757(8) 0.0808(9) 0.0884(10) -0.0082(8) -0.0118(7) -0.0173(7)
O5 0.105(3) 0.092(3) 0.075(2) 0.011(2) -0.027(2) -0.041(2)
O6 0.129(3) 0.084(2) 0.072(2) -0.0273(19) 0.016(2) -0.048(2)
O7 0.087(2) 0.070(2) 0.108(3) -0.014(2) -0.003(2) -0.0155(18)
P1' 0.084(3) 0.061(3) 0.114(5) -0.015(3) -0.013(3) -0.021(2)
P2' 0.102(4) 0.086(4) 0.092(4) -0.028(3) 0.006(3) -0.039(3)
P3' 0.108(4) 0.088(4) 0.078(4) -0.005(3) -0.025(3) -0.043(3)
O5' 0.093(10) 0.050(8) 0.26(3) 0.045(12) -0.071(14) -0.033(7)
O6' 0.171(16) 0.069(9) 0.072(10) -0.020(8) 0.006(11) -0.045(10)
O7' 0.127(10) 0.067(8) 0.103(11) -0.011(7) -0.059(9) -0.042(7)
O8 0.171(3) 0.169(4) 0.083(3) -0.034(2) 0.002(2) -0.089(3)
C54 0.225(8) 0.205(8) 0.102(5) -0.037(5) -0.009(5) -0.102(6)
C55 0.325(14) 0.330(15) 0.113(7) -0.066(8) 0.005(8) -0.155(12)
O9 0.124(3) 0.111(3) 0.254(6) 0.057(3) -0.082(3) -0.039(3)
C56 0.161(8) 0.154(8) 0.200(10) 0.039(7) -0.007(7) 0.006(6)
C57 0.208(12) 0.361(17) 0.382(19) 0.207(15) 0.073(12) 0.086(12)
O10 0.132(3) 0.108(3) 0.186(4) -0.058(3) 0.057(3) -0.048(2)
C58 0.147(6) 0.145(7) 0.203(9) -0.060(6) 0.040(6) -0.021(5)
C59 0.251(13) 0.196(11) 0.45(2) -0.137(13) 0.156(13) -0.040(10)
O11 0.257(4) 0.208(4) 0.078(3) -0.034(3) 0.007(3) -0.162(3)
C60 0.238(8) 0.187(8) 0.107(6) -0.012(5) -0.029(6) -0.093(7)
C61 0.319(11) 0.370(14) 0.111(6) -0.087(7) 0.026(7) -0.215(10)
O12 0.148(4) 0.125(3) 0.233(6) -0.077(4) 0.079(4) -0.057(3)
C62 0.174(7) 0.191(8) 0.156(7) -0.073(6) 0.061(5) -0.063(6)
C63 0.204(12) 0.51(2) 0.169(10) -0.143(13) 0.014(9) -0.022(14)
O13 0.117(3) 0.127(3) 0.136(3) 0.020(3) -0.055(2) -0.031(2)
C64 0.179(7) 0.145(7) 0.137(6) -0.009(5) -0.063(5) 0.007(6)
C65 0.184(7) 0.142(7) 0.150(7) 0.002(6) -0.061(6) -0.030(6)
C66 0.099(6) 0.081(6) 0.201(12) -0.041(7) 0.082(7) -0.040(5)
O14 0.164(7) 0.100(6) 0.289(13) -0.080(7) 0.111(8) -0.046(5)
C67 0.105(8) 0.148(11) 0.196(16) 0.014(11) 0.033(9) -0.063(7)
C68 0.175(15) 0.205(19) 0.160(16) 0.022(14) 0.020(13) -0.055(14)
C69 0.21(2) 0.087(12) 0.088(14) -0.012(11) 0.032(15) -0.061(14)
O15 0.25(2) 0.129(13) 0.078(10) -0.009(9) 0.018(12) -0.086(14)
C70 0.19(3) 0.15(3) 0.25(4) 0.05(3) 0.04(3) -0.03(2)
C71 0.33(4) 0.13(2) 0.11(2) 0.001(18) 0.00(3) -0.06(3)

loop_
_atom_type_symbol
_atom_type_description
_atom_type_scat_dispersion_real
_atom_type_scat_dispersion_imag
_atom_type_scat_source
C C 0.0033 0.0016 'International Tables Vol C Tables 4.2.6.8 and 6.1.1.4'
H H 0.0000 0.0000 'International Tables Vol C Tables 4.2.6.8 and 6.1.1.4'
N N 0.0061 0.0033 'International Tables Vol C Tables 4.2.6.8 and 6.1.1.4'
O O 0.0106 0.0060 'International Tables Vol C Tables 4.2.6.8 and 6.1.1.4'
P P 0.1023 0.0942 'International Tables Vol C Tables 4.2.6.8 and 6.1.1.4'
Co Co 0.3494 0.9721 'International Tables Vol C Tables 4.2.6.8 and 6.1.1.4'
Yb Yb -0.3850 5.5486 'International Tables Vol C Tables 4.2.6.8 and 6.1.1.4'

loop_
_geom_angle_atom_site_label_1
_geom_angle_atom_site_label_2
_geom_angle_atom_site_label_3
_geom_angle
_geom_angle_site_symmetry_1
_geom_angle_site_symmetry_3
_geom_angle_publ_flag
O5' Yb1 O7' 79.5(7) . . ?
O5' Yb1 O6 50.8(8) . . ?
O7' Yb1 O6 35.9(4) . . ?
O5' Yb1 O7 91.9(5) . . ?
O7' Yb1 O7 53.3(5) . . ?
O6 Yb1 O7 80.60(17) . . ?
O5' Yb1 O5 34.6(8) . . ?
O7' Yb1 O5 95.2(4) . . ?
O6 Yb1 O5 79.35(16) . . ?
O7 Yb1 O5 76.81(16) . . ?
O5' Yb1 O6' 76.8(8) . . ?
O7' Yb1 O6' 80.9(7) . . ?
O6 Yb1 O6' 94.5(5) . . ?
O7 Yb1 O6' 34.1(5) . . ?
O5 Yb1 O6' 49.1(5) . . ?
O5' Yb1 N3 122.3(8) . . ?
O7' Yb1 N3 136.1(5) . . ?
O6 Yb1 N3 164.32(15) . . ?
O7 Yb1 N3 85.93(16) . . ?
O5 Yb1 N3 89.83(15) . . ?
O6' Yb1 N3 69.8(5) . . ?
O5' Yb1 N2 75.5(5) . . ?
O7' Yb1 N2 146.5(5) . . ?
O6 Yb1 N2 110.90(15) . . ?
O7 Yb1 N2 148.24(15) . . ?
O5 Yb1 N2 76.56(14) . . ?
O6' Yb1 N2 114.1(5) . . ?
N3 Yb1 N2 77.02(13) . . ?
O5' Yb1 N4 159.2(7) . . ?
O7' Yb1 N4 79.8(4) . . ?
O6 Yb1 N4 109.12(15) . . ?
O7 Yb1 N4 77.68(15) . . ?
O5 Yb1 N4 151.31(16) . . ?
O6' Yb1 N4 102.3(5) . . ?
N3 Yb1 N4 75.45(13) . . ?
N2 Yb1 N4 122.19(13) . . ?
O5' Yb1 N1 100.3(8) . . ?
O7' Yb1 N1 87.2(5) . . ?
O6 Yb1 N1 75.19(14) . . ?
O7 Yb1 N1 135.84(15) . . ?
O5 Yb1 N1 132.09(15) . . ?
O6' Yb1 N1 168.1(5) . . ?
N3 Yb1 N1 120.39(13) . . ?
N2 Yb1 N1 75.70(12) . . ?
N4 Yb1 N1 76.23(13) . . ?
O5' Yb1 P1' 15.9(5) . . ?
O7' Yb1 P1' 65.1(4) . . ?
O6 Yb1 P1' 41.48(17) . . ?
O7 Yb1 P1' 77.87(15) . . ?
O5 Yb1 P1' 38.02(18) . . ?
O6' Yb1 P1' 69.1(4) . . ?
N3 Yb1 P1' 127.51(16) . . ?
N2 Yb1 P1' 91.44(14) . . ?
N4 Yb1 P1' 144.64(15) . . ?
N1 Yb1 P1' 105.14(16) . . ?
O5' Yb1 P2 42.2(6) . . ?
O7' Yb1 P2 37.5(4) . . ?
O6 Yb1 P2 17.29(11) . . ?
O7 Yb1 P2 69.14(12) . . ?
O5 Yb1 P2 64.78(12) . . ?
O6' Yb1 P2 77.8(4) . . ?
N3 Yb1 P2 147.35(10) . . ?
N2 Yb1 P2 113.57(10) . . ?
N4 Yb1 P2 117.02(10) . . ?
N1 Yb1 P2 92.24(10) . . ?
P1' Yb1 P2 28.85(13) . . ?
C4 N1 C1 106.9(4) . . ?
C4 N1 Yb1 122.9(3) . . ?
C1 N1 Yb1 121.8(3) . . ?
C9 N2 C6 106.5(4) . . ?
C9 N2 Yb1 125.4(3) . . ?
C6 N2 Yb1 124.3(3) . . ?
C14 N3 C11 105.9(4) . . ?
C14 N3 Yb1 122.8(3) . . ?
C11 N3 Yb1 122.0(3) . . ?
C16 N4 C19 106.4(3) . . ?
C16 N4 Yb1 123.2(3) . . ?
C19 N4 Yb1 125.5(3) . . ?
C20 C1 N1 127.2(4) . . ?
C20 C1 C2 125.1(4) . . ?
N1 C1 C2 107.7(4) . . ?
C3 C2 C1 108.0(4) . . ?
C2 C3 C4 107.7(5) . . ?
N1 C4 C5 125.2(4) . . ?
N1 C4 C3 109.6(4) . . ?
C5 C4 C3 125.1(4) . . ?
C4 C5 C6 125.1(4) . . ?
C4 C5 C21 117.5(4) . . ?
C6 C5 C21 117.4(4) . . ?
N2 C6 C5 125.8(4) . . ?
N2 C6 C7 108.9(4) . . ?
C5 C6 C7 125.2(4) . . ?
C8 C7 C6 108.2(4) . . ?
C7 C8 C9 107.1(4) . . ?
N2 C9 C10 124.9(4) . . ?
N2 C9 C8 109.3(4) . . ?
C10 C9 C8 125.7(4) . . ?
C11 C10 C9 125.9(4) . . ?
C11 C10 C28 118.3(4) . . ?
C9 C10 C28 115.6(4) . . ?
N3 C11 C10 126.1(4) . . ?
N3 C11 C12 109.3(4) . . ?
C10 C11 C12 124.6(4) . . ?
C13 C12 C11 107.3(4) . . ?
C12 C13 C14 107.4(5) . . ?
N3 C14 C15 124.2(4) . . ?
N3 C14 C13 110.1(4) . . ?
C15 C14 C13 125.6(4) . . ?
C16 C15 C14 125.4(4) . . ?
C16 C15 C35 116.4(4) . . ?
C14 C15 C35 117.9(4) . . ?
N4 C16 C15 125.7(4) . . ?
N4 C16 C17 110.0(4) . . ?
C15 C16 C17 124.2(4) . . ?
C18 C17 C16 106.4(4) . . ?
C17 C18 C19 108.1(4) . . ?
N4 C19 C20 124.7(4) . . ?
N4 C19 C18 109.2(4) . . ?
C20 C19 C18 126.1(4) . . ?
C1 C20 C19 126.0(4) . . ?
C1 C20 C42 118.4(4) . . ?
C19 C20 C42 115.6(3) . . ?
C22 C21 C26 116.0(4) . . ?
C22 C21 C5 122.3(4) . . ?
C26 C21 C5 121.7(4) . . ?
C23 C22 C21 121.8(5) . . ?
C24 C23 C22 119.6(5) . . ?
C25 C24 C23 120.0(5) . . ?
C25 C24 O1 115.7(5) . . ?
C23 C24 O1 124.3(5) . . ?
C26 C25 C24 120.6(5) . . ?
C25 C26 C21 121.9(5) . . ?
C24 O1 C27 119.0(6) . . ?
C33 C28 C29 117.0(4) . . ?
C33 C28 C10 121.1(4) . . ?
C29 C28 C10 121.9(4) . . ?
C30 C29 C28 121.8(5) . . ?
C31 C30 C29 120.1(5) . . ?
C30 C31 C32 119.9(5) . . ?
C30 C31 O2 116.4(5) . . ?
C32 C31 O2 123.5(5) . . ?
C31 C32 C33 119.1(5) . . ?
C28 C33 C32 122.0(5) . . ?
C31 O2 C34 118.1(5) . . ?
C36 C35 C40 116.9(4) . . ?
C36 C35 C15 121.1(4) . . ?
C40 C35 C15 121.9(4) . . ?
C37 C36 C35 121.5(4) . . ?
C38 C37 C36 120.2(5) . . ?
C39 C38 O3 115.9(5) . . ?
C39 C38 C37 119.9(5) . . ?
O3 C38 C37 124.1(5) . . ?
C38 C39 C40 119.9(5) . . ?
C39 C40 C35 121.6(5) . . ?
C38 O3 C41 116.4(5) . . ?
C43 C42 C47 117.5(4) . . ?
C43 C42 C20 121.1(4) . . ?
C47 C42 C20 121.4(4) . . ?
C42 C43 C44 122.1(5) . . ?
C45 C44 C43 119.3(4) . . ?
O4 C45 C46 116.4(4) . . ?
O4 C45 C44 124.7(4) . . ?
C46 C45 C44 118.9(4) . . ?
C45 C46 C47 121.2(5) . . ?
C42 C47 C46 121.0(4) . . ?
C45 O4 C48 116.3(5) . . ?
C53 Co1 C49 39.2(3) . . ?
C53 Co1 C50 65.3(3) . . ?
C49 Co1 C50 38.5(2) . . ?
C53 Co1 C51 65.3(3) . . ?
C49 Co1 C51 64.1(3) . . ?
C50 Co1 C51 37.7(2) . . ?
C53 Co1 C52 39.3(3) . . ?
C49 Co1 C52 65.3(3) . . ?
C50 Co1 C52 65.0(2) . . ?
C51 Co1 C52 39.3(3) . . ?
C53 Co1 P2' 136.0(3) . . ?
C49 Co1 P2' 156.3(3) . . ?
C50 Co1 P2' 119.4(3) . . ?
C51 Co1 P2' 92.5(3) . . ?
C52 Co1 P2' 99.6(3) . . ?
C53 Co1 P2 102.5(2) . . ?
C49 Co1 P2 90.9(2) . . ?
C50 Co1 P2 115.7(2) . . ?
C51 Co1 P2 152.9(2) . . ?
C52 Co1 P2 140.4(2) . . ?
P2' Co1 P2 111.2(2) . . ?
C53 Co1 P3 159.35(19) . . ?
C49 Co1 P3 126.26(19) . . ?
C50 Co1 P3 94.76(19) . . ?
C51 Co1 P3 95.80(19) . . ?
C52 Co1 P3 128.7(2) . . ?
P2' Co1 P3 48.1(2) . . ?
P2 Co1 P3 90.81(7) . . ?
C53 Co1 P1 104.8(2) . . ?
C49 Co1 P1 143.15(19) . . ?
C50 Co1 P1 152.35(19) . . ?
C51 Co1 P1 114.7(2) . . ?
C52 Co1 P1 90.73(18) . . ?
P2' Co1 P1 48.8(2) . . ?
P2 Co1 P1 91.35(7) . . ?
P3 Co1 P1 90.48(7) . . ?
C53 Co1 P3' 132.2(3) . . ?
C49 Co1 P3' 97.4(3) . . ?
C50 Co1 P3' 92.9(2) . . ?
C51 Co1 P3' 122.0(3) . . ?
C52 Co1 P3' 157.9(3) . . ?
P2' Co1 P3' 91.7(3) . . ?
P2 Co1 P3' 47.4(2) . . ?
P3 Co1 P3' 49.8(2) . . ?
P1 Co1 P3' 110.88(18) . . ?
C53 Co1 P1' 90.4(2) . . ?
C49 Co1 P1' 109.6(3) . . ?
C50 Co1 P1' 148.0(3) . . ?
C51 Co1 P1' 148.8(3) . . ?
C52 Co1 P1' 109.5(3) . . ?
P2' Co1 P1' 92.4(3) . . ?
P2 Co1 P1' 47.1(2) . . ?
P3 Co1 P1' 110.20(17) . . ?
P1 Co1 P1' 50.4(2) . . ?
P3' Co1 P1' 88.7(3) . . ?
C50 C49 C53 108.4(7) . . ?
C50 C49 Co1 71.1(4) . . ?
C53 C49 Co1 70.0(4) . . ?
C51 C50 C49 108.6(6) . . ?
C51 C50 Co1 71.3(3) . . ?
C49 C50 Co1 70.3(4) . . ?
C50 C51 C52 109.1(6) . . ?
C50 C51 Co1 71.0(3) . . ?
C52 C51 Co1 70.4(3) . . ?
C53 C52 C51 106.4(5) . . ?
C53 C52 Co1 69.4(3) . . ?
C51 C52 Co1 70.3(3) . . ?
C49 C53 C52 107.5(6) . . ?
C49 C53 Co1 70.7(4) . . ?
C52 C53 Co1 71.3(4) . . ?
O5 P1 O9 107.5(3) . . ?
O5 P1 O8 109.9(3) . . ?
O9 P1 O8 103.2(3) . . ?
O5 P1 Co1 119.40(18) . . ?
O9 P1 Co1 109.5(2) . . ?
O8 P1 Co1 106.12(18) . . ?
O5 P1 Yb1 26.45(16) . . ?
O9 P1 Yb1 126.9(2) . . ?
O8 P1 Yb1 115.3(2) . . ?
Co1 P1 Yb1 93.80(6) . . ?
O6 P2 O10 109.3(3) . . ?
O6 P2 O11 106.3(3) . . ?
O10 P2 O11 108.0(3) . . ?
O6 P2 Co1 119.93(19) . . ?
O10 P2 Co1 106.0(2) . . ?
O11 P2 Co1 106.8(2) . . ?
O6 P2 Yb1 26.21(16) . . ?
O10 P2 Yb1 115.1(2) . . ?
O11 P2 Yb1 123.8(2) . . ?
Co1 P2 Yb1 94.45(6) . . ?
O7 P3 O12 106.7(3) . . ?
O7 P3 O13 109.6(3) . . ?
O12 P3 O13 104.1(3) . . ?
O7 P3 Co1 118.67(17) . . ?
O12 P3 Co1 109.9(2) . . ?
O13 P3 Co1 106.9(2) . . ?
O7 P3 Yb1 26.58(16) . . ?
O12 P3 Yb1 128.7(2) . . ?
O13 P3 Yb1 111.3(2) . . ?
Co1 P3 Yb1 94.12(6) . . ?
P1 O5 Yb1 136.6(2) . . ?
P2 O6 Yb1 136.5(3) . . ?
P3 O7 Yb1 136.1(3) . . ?
O5' P1' Co1 115.9(8) . . ?
O5' P1' Yb1 23.9(7) . . ?
Co1 P1' Yb1 94.1(2) . . ?
O6' P2' Co1 122.1(8) . . ?
O7' P3' Co1 119.8(7) . . ?
O7' P3' Yb1 26.5(6) . . ?
Co1 P3' Yb1 93.9(2) . . ?
P1' O5' Yb1 140.2(11) . . ?
P2' O6' Yb1 133.9(11) . . ?
P3' O7' Yb1 135.6(10) . . ?
C54 O8 P1 121.8(5) . . ?
C55 C54 O8 118.3(9) . . ?
C56 O9 P1 129.0(5) . . ?
C57 C56 O9 118.8(10) . . ?
C58 O10 P2 123.3(5) . . ?
C59 C58 O10 115.6(9) . . ?
C60 O11 P2 128.0(5) . . ?
O11 C60 C61 118.9(9) . . ?
C62 O12 P3 129.3(5) . . ?
C63 C62 O12 116.7(11) . . ?
C64 O13 P3 121.0(5) . . ?
C65 C64 O13 117.9(8) . . ?
O14 C66 C67 124.1(10) . . ?
O14 C66 C68 122.7(11) . . ?
C67 C66 C68 113.2(11) . . ?
O15 C69 C71 124(2) . . ?
O15 C69 C70 120(2) . . ?
C71 C69 C70 116.5(18) . . ?

loop_
_geom_bond_atom_site_label_1
_geom_bond_atom_site_label_2
_geom_bond_distance
_geom_bond_site_symmetry_2
_geom_bond_publ_flag
Yb1 O5' 2.213(15) . ?
Yb1 O7' 2.238(14) . ?
Yb1 O6 2.251(4) . ?
Yb1 O7 2.270(4) . ?
Yb1 O5 2.285(4) . ?
Yb1 O6' 2.34(2) . ?
Yb1 N3 2.343(4) . ?
Yb1 N2 2.350(4) . ?
Yb1 N4 2.355(3) . ?
Yb1 N1 2.361(4) . ?
Yb1 P1' 3.496(6) . ?
Yb1 P2 3.5081(18) . ?
N1 C4 1.366(6) . ?
N1 C1 1.400(5) . ?
N2 C9 1.372(6) . ?
N2 C6 1.378(6) . ?
N3 C14 1.382(6) . ?
N3 C11 1.393(5) . ?
N4 C16 1.384(6) . ?
N4 C19 1.391(6) . ?
C1 C20 1.360(6) . ?
C1 C2 1.454(7) . ?
C2 C3 1.335(7) . ?
C3 C4 1.439(7) . ?
C4 C5 1.406(6) . ?
C5 C6 1.412(7) . ?
C5 C21 1.475(6) . ?
C6 C7 1.441(6) . ?
C7 C8 1.328(7) . ?
C8 C9 1.448(6) . ?
C9 C10 1.421(7) . ?
C10 C11 1.396(6) . ?
C10 C28 1.506(6) . ?
C11 C12 1.447(7) . ?
C12 C13 1.356(7) . ?
C13 C14 1.435(7) . ?
C14 C15 1.410(6) . ?
C15 C16 1.406(7) . ?
C15 C35 1.498(6) . ?
C16 C17 1.452(6) . ?
C17 C18 1.364(8) . ?
C18 C19 1.443(6) . ?
C19 C20 1.414(7) . ?
C20 C42 1.504(6) . ?
C21 C22 1.390(6) . ?
C21 C26 1.409(6) . ?
C22 C23 1.386(7) . ?
C23 C24 1.370(7) . ?
C24 C25 1.365(7) . ?
C24 O1 1.374(6) . ?
C25 C26 1.357(7) . ?
O1 C27 1.401(7) . ?
C28 C33 1.366(7) . ?
C28 C29 1.384(6) . ?
C29 C30 1.370(6) . ?
C30 C31 1.366(7) . ?
C31 C32 1.367(7) . ?
C31 O2 1.373(6) . ?
C32 C33 1.397(7) . ?
O2 C34 1.417(9) . ?
C35 C36 1.392(6) . ?
C35 C40 1.400(6) . ?
C36 C37 1.384(6) . ?
C37 C38 1.383(6) . ?
C38 C39 1.367(7) . ?
C38 O3 1.373(6) . ?
C39 C40 1.393(7) . ?
O3 C41 1.444(8) . ?
C42 C43 1.379(6) . ?
C42 C47 1.380(6) . ?
C43 C44 1.393(6) . ?
C44 C45 1.390(6) . ?
C45 O4 1.369(5) . ?
C45 C46 1.369(6) . ?
C46 C47 1.383(6) . ?
O4 C48 1.445(7) . ?
Co1 C53 2.059(6) . ?
Co1 C49 2.068(6) . ?
Co1 C50 2.078(6) . ?
Co1 C51 2.081(6) . ?
Co1 C52 2.083(6) . ?
Co1 P2' 2.125(8) . ?
Co1 P2 2.1668(19) . ?
Co1 P3 2.1712(19) . ?
Co1 P1 2.1751(18) . ?
Co1 P3' 2.188(7) . ?
Co1 P1' 2.203(7) . ?
C49 C50 1.367(8) . ?
C49 C53 1.385(9) . ?
C50 C51 1.345(9) . ?
C51 C52 1.399(9) . ?
C52 C53 1.392(9) . ?
P1 O5 1.497(5) . ?
P1 O9 1.585(5) . ?
P1 O8 1.631(5) . ?
P2 O6 1.515(5) . ?
P2 O10 1.624(5) . ?
P2 O11 1.625(5) . ?
P3 O7 1.509(5) . ?
P3 O12 1.596(6) . ?
P3 O13 1.629(5) . ?
P1' O5' 1.496(18) . ?
P2' O6' 1.50(2) . ?
P3' O7' 1.546(17) . ?
O8 C54 1.386(8) . ?
C54 C55 1.318(10) . ?
O9 C56 1.367(9) . ?
C56 C57 1.321(11) . ?
O10 C58 1.361(8) . ?
C58 C59 1.354(10) . ?
O11 C60 1.348(8) . ?
C60 C61 1.352(10) . ?
O12 C62 1.374(9) . ?
C62 C63 1.365(11) . ?
O13 C64 1.376(8) . ?
C64 C65 1.366(9) . ?
C66 O14 1.147(10) . ?
C66 C67 1.460(13) . ?
C66 C68 1.467(13) . ?
C69 O15 1.150(16) . ?
C69 C71 1.46(2) . ?
C69 C70 1.46(2) . ?
